data_7024489
loop_
_publ_author_name
'Wang, Siegfried M. J.'
'Zhao, Liang'
'Mak, Thomas C. W.'

_publ_section_title
;
 Coordination networks constructed with the multinuclear silver-ethynide
 supramolecular synthon 4-nitrophenyl-C[triple bond]C subset Ag(n) (n = 3,
 4, 5).
;
_journal_issue 8
_journal_name_full 'Dalton transactions (Cambridge, England : 2003)'
_journal_page_first 2108
_journal_page_last 2121
_journal_paper_doi 10.1039/b917789b
_journal_volume 39
_journal_year 2010
_chemical_formula_moiety '(Ag C8 H4 N O2), (Ag2 C5 F6 O4), (Ag C2 F3 O2), (H2 O)'
_chemical_formula_sum 'C15 H6 Ag4 F9 N O9'
_chemical_formula_weight 946.69
_chemical_name_common 'Compound 12'
_chemical_name_systematic
;
?
;
_space_group_IT_number 154
_symmetry_cell_setting hexagonal
_symmetry_space_group_name_Hall 'P 32 2"'
_symmetry_space_group_name_H-M 'P 32 2 1'
_atom_sites_solution_hydrogens geom
_atom_sites_solution_primary direct
_atom_sites_solution_secondary difmap
_audit_creation_method SHELXL-97
_cell_angle_alpha 90.00
_cell_angle_beta 90.00
_cell_angle_gamma 120.00
_cell_formula_units_Z 6
_cell_length_a 11.6936(4)
_cell_length_b 11.6936(4)
_cell_length_c 28.6993(11)
_cell_measurement_reflns_used 363
_cell_measurement_temperature 296(2)
_cell_volume 3398.6(2)
_computing_cell_refinement 'BrukerAXS APEX Suite 2.1.4'
_computing_data_collection 'BrukerAXS APEX Suite 2.1.4'
_computing_data_reduction 'BrukerAXS APEX Suite 2.1.4'
_computing_molecular_graphics 'BrukerAXS APEX Suite 2.1.4'
_computing_publication_material 'BrukerAXS APEX Suite 2.1.4'
_computing_structure_refinement 'SHELXL-97 (Sheldrick, 1997)'
_computing_structure_solution 'SHELXS-97 (Sheldrick, 1990)'
_diffrn_ambient_temperature 296(2)
_diffrn_measured_fraction_theta_full 0.993
_diffrn_measured_fraction_theta_max 0.994
_diffrn_measurement_device_type 'BrukerAXS Kappa APEX2 CCD'
_diffrn_measurement_method 'Phi scan and Omega scan'
_diffrn_radiation_monochromator graphite
_diffrn_radiation_source 'fine-focus sealed tube'
_diffrn_radiation_type CuK\a
_diffrn_radiation_wavelength 1.54178
_diffrn_reflns_av_R_equivalents 0.0643
_diffrn_reflns_av_sigmaI/netI 0.0288
_diffrn_reflns_limit_h_max 13
_diffrn_reflns_limit_h_min -11
_diffrn_reflns_limit_k_max 13
_diffrn_reflns_limit_k_min -13
_diffrn_reflns_limit_l_max 33
_diffrn_reflns_limit_l_min -33
_diffrn_reflns_number 47055
_diffrn_reflns_theta_full 66.05
_diffrn_reflns_theta_max 66.05
_diffrn_reflns_theta_min 4.63
_exptl_absorpt_coefficient_mu 28.520
_exptl_absorpt_correction_T_max 0.0529
_exptl_absorpt_correction_T_min 0.0346
_exptl_absorpt_correction_type multi-scan
_exptl_absorpt_process_details SADABS
_exptl_crystal_colour Brown
_exptl_crystal_density_diffrn 2.775
_exptl_crystal_density_method 'not measured'
_exptl_crystal_description 'Block (Hexagon)'
_exptl_crystal_F_000 2664
_exptl_crystal_size_max 0.36
_exptl_crystal_size_mid 0.29
_exptl_crystal_size_min 0.25
_refine_diff_density_max 0.896
_refine_diff_density_min -0.980
_refine_diff_density_rms 0.116
_refine_ls_abs_structure_details 'Flack H D (1983), Acta Cryst. A39, 876-881'
_refine_ls_abs_structure_Flack 0.064(16)
_refine_ls_extinction_method none
_refine_ls_goodness_of_fit_ref 1.079
_refine_ls_hydrogen_treatment constr
_refine_ls_matrix_type full
_refine_ls_number_parameters 360
_refine_ls_number_reflns 3925
_refine_ls_number_restraints 42
_refine_ls_restrained_S_all 1.077
_refine_ls_R_factor_all 0.0366
_refine_ls_R_factor_gt 0.0351
_refine_ls_shift/su_max 0.001
_refine_ls_shift/su_mean 0.000
_refine_ls_structure_factor_coef Fsqd
_refine_ls_weighting_details 'calc w=1/[\s^2^(Fo^2^)+(0.0352P)^2^+15.8222P] where P=(Fo^2^+2Fc^2^)/3'
_refine_ls_weighting_scheme calc
_refine_ls_wR_factor_gt 0.0860
_refine_ls_wR_factor_ref 0.0868
_reflns_number_gt 3805
_reflns_number_total 3925
_reflns_threshold_expression >2sigma(I)
_cod_data_source_file b917789b.txt
_cod_data_source_block 729723
_cod_depositor_comments
;
The following automatic conversions were performed:

'_symmetry_cell_setting' value 'Hexagonal' changed to 'hexagonal'
according to /home/saulius/struct/CIF-dictionaries/cif_core.dic
dictionary named 'cif_core.dic' version 2.4.2 from
2011-04-26.

'_exptl_absorpt_correction_type' value 'Multi-scan'
changed to 'multi-scan' according to
/home/saulius/struct/CIF-dictionaries/cif_core.dic dictionary named
'cif_core.dic' version 2.4.2 from 2011-04-26.

Automatic conversion script
Id: cif_fix_values 1891 2012-01-12 08:04:46Z andrius 
;
_cod_original_sg_symbol_H-M P3(2)21
_cod_database_code 7024489

loop_
_symmetry_equiv_pos_as_xyz
'x, y, z'
'-y, x-y, z+2/3'
'-x+y, -x, z+1/3'
'y, x, -z'
'x-y, -y, -z+1/3'
'-x, -x+y, -z+2/3'

loop_
_atom_site_label
_atom_site_type_symbol
_atom_site_fract_x
_atom_site_fract_y
_atom_site_fract_z
_atom_site_U_iso_or_equiv
_atom_site_adp_type
_atom_site_occupancy
_atom_site_symmetry_multiplicity
_atom_site_calc_flag
_atom_site_refinement_flags
_atom_site_disorder_assembly
_atom_site_disorder_group
Ag1 Ag 0.72069(7) 0.72069(7) 0.5000 0.0440(2) Uani 1 2 d S . .
Ag2 Ag 0.73361(6) 0.71374(8) 0.39594(2) 0.0536(2) Uani 1 1 d . . .
Ag3 Ag 1.0000 0.87430(10) 0.3333 0.0473(2) Uani 1 2 d S . .
Ag4 Ag 0.52814(8) 0.78625(8) 0.38383(2) 0.0566(2) Uani 1 1 d . . .
Ag5 Ag 0.50019(8) 0.48745(6) 0.37809(2) 0.05306(19) Uani 1 1 d . . .
C1 C 0.5488(6) 0.6389(7) 0.4319(2) 0.0289(15) Uani 1 1 d . . .
C2 C 0.4891(8) 0.6449(8) 0.4651(2) 0.0332(17) Uani 1 1 d . . .
C3 C 0.4110(5) 0.6401(5) 0.50393(16) 0.0368(17) Uani 1 1 d G . .
C4 C 0.4472(5) 0.7524(5) 0.5305(2) 0.058(2) Uani 1 1 d G . .
H4 H 0.5213 0.8321 0.5224 0.069 Uiso 1 1 calc R . .
C5 C 0.3726(6) 0.7458(6) 0.5692(2) 0.066(3) Uani 1 1 d G . .
H5 H 0.3969 0.8210 0.5870 0.079 Uiso 1 1 calc R . .
C6 C 0.2619(6) 0.6268(7) 0.58135(17) 0.054(2) Uani 1 1 d G . .
C7 C 0.2257(5) 0.5144(5) 0.5547(2) 0.064(3) Uani 1 1 d G . .
H7 H 0.1517 0.4348 0.5629 0.077 Uiso 1 1 calc R . .
C8 C 0.3003(6) 0.5211(4) 0.5160(2) 0.056(2) Uani 1 1 d G . .
H8 H 0.2761 0.4459 0.4982 0.068 Uiso 1 1 calc R . .
C9 C 0.7533(8) 0.5355(8) 0.3144(3) 0.0385(18) Uani 1 1 d . . .
C10 C 0.8260(10) 0.5217(11) 0.2700(4) 0.064(3) Uani 1 1 d . . .
C11 C 0.7972(12) 0.5729(14) 0.2221(4) 0.088(4) Uani 1 1 d . . .
C12 C 0.8455(10) 0.7237(13) 0.2144(4) 0.069(3) Uani 1 1 d . . .
C13 C 0.9988(8) 0.8211(11) 0.2136(3) 0.052(2) Uani 1 1 d . . .
C14 C 0.7531(9) 0.9499(9) 0.3128(3) 0.0418(19) Uani 1 1 d . A .
C15 C 0.8313(11) 1.0493(12) 0.2745(4) 0.064(3) Uani 1 1 d D . .
F1 F 0.9515(6) 0.5889(6) 0.2741(2) 0.0667(16) Uani 1 1 d . . .
F2 F 0.7832(7) 0.3961(6) 0.2624(3) 0.089(2) Uani 1 1 d . . .
F3 F 0.6636(7) 0.5071(9) 0.2155(3) 0.113(3) Uani 1 1 d . . .
F4 F 0.8524(9) 0.5359(9) 0.1873(3) 0.118(3) Uani 1 1 d . . .
F5 F 0.8012(6) 0.7367(11) 0.1733(2) 0.117(4) Uani 1 1 d . . .
F6 F 0.7890(5) 0.7559(6) 0.2472(2) 0.0631(15) Uani 1 1 d . . .
F7 F 0.896(4) 1.180(3) 0.3002(13) 0.145(12) Uani 0.50(3) 1 d PDU A 1
F8 F 0.936(3) 1.053(3) 0.2608(9) 0.084(9) Uani 0.50(3) 1 d PDU A 1
F9 F 0.765(2) 1.070(5) 0.2455(14) 0.159(17) Uani 0.50(3) 1 d PDU A 1
F10 F 0.780(3) 0.991(2) 0.2307(6) 0.111(10) Uani 0.50(3) 1 d PDU A 2
F11 F 0.819(3) 1.150(2) 0.2726(11) 0.101(11) Uani 0.50(3) 1 d PDU A 2
F12 F 0.951(2) 1.086(4) 0.2765(13) 0.115(12) Uani 0.50(3) 1 d PDU A 2
N1 N 0.1838(11) 0.6166(16) 0.6225(3) 0.087(4) Uani 1 1 d . . .
O1W O 0.7001(10) 0.9993(8) 0.4243(3) 0.089(3) Uani 1 1 d . . .
H1W H 0.7860 1.0283 0.4185 0.133 Uiso 1 1 d R . .
H2W H 0.6939 1.0393 0.4501 0.133 Uiso 1 1 d R . .
O1 O 0.2138(12) 0.7093(16) 0.6451(3) 0.140(5) Uani 1 1 d . . .
O2 O 0.0911(12) 0.5069(13) 0.6316(4) 0.122(4) Uani 1 1 d . . .
O3 O 0.8167(5) 0.6372(6) 0.33639(18) 0.0451(14) Uani 1 1 d . . .
O4 O 0.6384(6) 0.4461(6) 0.3213(2) 0.0495(16) Uani 1 1 d . . .
O5 O 1.0476(5) 0.8790(7) 0.25020(19) 0.0519(16) Uani 1 1 d . . .
O6 O 1.0587(6) 0.8258(8) 0.1772(2) 0.065(2) Uani 1 1 d . . .
O7 O 0.8155(6) 0.9146(7) 0.3382(2) 0.0545(16) Uani 1 1 d . . .
O8 O 0.6350(6) 0.9130(7) 0.3150(2) 0.0500(16) Uani 1 1 d . . .

loop_
_atom_site_aniso_label
_atom_site_aniso_U_11
_atom_site_aniso_U_22
_atom_site_aniso_U_33
_atom_site_aniso_U_23
_atom_site_aniso_U_13
_atom_site_aniso_U_12
Ag1 0.0465(3) 0.0465(3) 0.0352(4) 0.00232(18) -0.00232(18) 0.0203(4)
Ag2 0.0252(3) 0.0806(5) 0.0407(3) -0.0036(3) 0.0074(2) 0.0157(3)
Ag3 0.0259(4) 0.0557(4) 0.0504(5) 0.00512(17) 0.0102(3) 0.01295(19)
Ag4 0.0587(5) 0.0722(5) 0.0502(4) 0.0216(3) -0.0019(3) 0.0412(4)
Ag5 0.0644(4) 0.0392(3) 0.0391(3) -0.0132(3) -0.0072(3) 0.0136(3)
C1 0.028(3) 0.035(4) 0.025(3) 0.005(3) 0.002(3) 0.017(3)
C2 0.034(4) 0.036(4) 0.023(3) 0.005(3) -0.001(3) 0.013(3)
C3 0.037(4) 0.048(5) 0.024(3) 0.000(3) 0.002(3) 0.021(4)
C4 0.045(5) 0.057(6) 0.059(6) -0.010(5) 0.009(4) 0.017(5)
C5 0.052(6) 0.095(8) 0.054(5) -0.045(6) -0.008(5) 0.039(6)
C6 0.054(6) 0.087(8) 0.032(4) 0.013(5) 0.014(4) 0.044(6)
C7 0.057(6) 0.066(7) 0.059(6) 0.017(5) 0.027(5) 0.023(5)
C8 0.056(5) 0.049(5) 0.058(5) 0.002(5) 0.023(5) 0.022(5)
C9 0.031(4) 0.047(5) 0.034(4) -0.009(4) 0.008(3) 0.016(4)
C10 0.042(5) 0.063(6) 0.073(7) -0.041(5) 0.008(5) 0.017(5)
C11 0.055(7) 0.107(10) 0.062(7) -0.050(7) -0.007(5) 0.010(7)
C12 0.039(5) 0.087(8) 0.063(6) -0.026(6) -0.013(5) 0.018(5)
C13 0.032(4) 0.079(7) 0.039(5) -0.010(4) -0.009(4) 0.022(5)
C14 0.038(5) 0.053(5) 0.042(4) -0.005(4) 0.001(4) 0.029(4)
C15 0.055(6) 0.072(8) 0.070(7) 0.022(6) 0.016(5) 0.034(6)
F1 0.045(3) 0.065(4) 0.085(4) -0.001(3) 0.030(3) 0.024(3)
F2 0.085(5) 0.056(4) 0.113(5) -0.031(4) 0.043(4) 0.026(4)
F3 0.061(4) 0.117(6) 0.084(5) -0.020(4) -0.003(4) -0.014(4)
F4 0.115(7) 0.112(6) 0.087(5) -0.032(5) 0.031(5) 0.028(5)
F5 0.048(3) 0.205(10) 0.048(3) -0.008(4) -0.023(3) 0.025(5)
F6 0.035(3) 0.081(4) 0.071(3) -0.002(3) 0.000(2) 0.028(3)
F7 0.15(2) 0.096(15) 0.16(2) 0.042(16) 0.05(2) 0.038(16)
F8 0.11(2) 0.102(14) 0.072(13) 0.060(12) 0.075(14) 0.077(14)
F9 0.073(13) 0.23(4) 0.15(3) 0.14(2) 0.005(15) 0.06(2)
F10 0.15(2) 0.084(13) 0.045(7) 0.036(8) 0.011(10) 0.017(11)
F11 0.14(2) 0.067(13) 0.13(2) 0.065(12) 0.095(18) 0.082(16)
F12 0.047(10) 0.18(3) 0.11(2) 0.028(18) 0.009(12) 0.057(13)
N1 0.075(7) 0.174(12) 0.039(5) 0.006(7) 0.006(5) 0.084(9)
O1W 0.120(8) 0.062(5) 0.060(4) -0.007(4) -0.021(5) 0.028(5)
O1 0.113(9) 0.254(15) 0.066(5) -0.070(8) 0.008(6) 0.102(10)
O2 0.105(8) 0.160(10) 0.093(7) 0.051(7) 0.072(6) 0.059(8)
O3 0.032(3) 0.052(4) 0.037(3) -0.020(3) 0.005(2) 0.010(3)
O4 0.029(3) 0.046(3) 0.056(4) -0.023(3) 0.004(3) 0.006(3)
O5 0.026(3) 0.079(5) 0.041(3) -0.013(3) -0.004(2) 0.018(3)
O6 0.037(3) 0.085(5) 0.051(4) -0.025(3) -0.004(3) 0.015(3)
O7 0.037(3) 0.086(5) 0.056(3) 0.017(3) 0.001(3) 0.042(3)
O8 0.038(3) 0.076(5) 0.050(3) 0.022(3) 0.003(3) 0.039(3)

loop_
_atom_type_symbol
_atom_type_description
_atom_type_scat_dispersion_real
_atom_type_scat_dispersion_imag
_atom_type_scat_source
C C 0.0181 0.0091 'International Tables Vol C Tables 4.2.6.8 and 6.1.1.4'
H H 0.0000 0.0000 'International Tables Vol C Tables 4.2.6.8 and 6.1.1.4'
N N 0.0311 0.0180 'International Tables Vol C Tables 4.2.6.8 and 6.1.1.4'
O O 0.0492 0.0322 'International Tables Vol C Tables 4.2.6.8 and 6.1.1.4'
F F 0.0727 0.0534 'International Tables Vol C Tables 4.2.6.8 and 6.1.1.4'
Ag Ag 0.1306 4.2820 'International Tables Vol C Tables 4.2.6.8 and 6.1.1.4'

loop_
_geom_angle_atom_site_label_1
_geom_angle_atom_site_label_2
_geom_angle_atom_site_label_3
_geom_angle
_geom_angle_site_symmetry_1
_geom_angle_site_symmetry_3
O6 Ag1 O6 97.8(4) 6_765 3_675
O6 Ag1 C2 149.1(2) 6_765 .
O6 Ag1 C2 93.0(3) 3_675 .
O6 Ag1 C2 93.0(3) 6_765 4_556
O6 Ag1 C2 149.1(2) 3_675 4_556
C2 Ag1 C2 92.2(3) . 4_556
O6 Ag1 C1 122.4(2) 6_765 .
O6 Ag1 C1 102.1(2) 3_675 .
C2 Ag1 C1 26.7(2) . .
C2 Ag1 C1 96.2(2) 4_556 .
O6 Ag1 C1 102.1(2) 6_765 4_556
O6 Ag1 C1 122.4(2) 3_675 4_556
C2 Ag1 C1 96.2(2) . 4_556
C2 Ag1 C1 26.7(2) 4_556 4_556
C1 Ag1 C1 111.0(3) . 4_556
O6 Ag1 Ag2 79.36(15) 6_765 .
O6 Ag1 Ag2 99.75(15) 3_675 .
C2 Ag1 Ag2 70.33(16) . .
C2 Ag1 Ag2 110.66(16) 4_556 .
C1 Ag1 Ag2 44.35(14) . .
C1 Ag1 Ag2 136.75(14) 4_556 .
O6 Ag1 Ag2 99.75(15) 6_765 4_556
O6 Ag1 Ag2 79.36(15) 3_675 4_556
C2 Ag1 Ag2 110.66(16) . 4_556
C2 Ag1 Ag2 70.33(16) 4_556 4_556
C1 Ag1 Ag2 136.74(14) . 4_556
C1 Ag1 Ag2 44.35(14) 4_556 4_556
Ag2 Ag1 Ag2 178.66(4) . 4_556
C1 Ag2 O5 135.6(2) . 6_765
C1 Ag2 O3 135.8(2) . .
O5 Ag2 O3 82.3(2) 6_765 .
C1 Ag2 Ag5 51.81(19) . .
O5 Ag2 Ag5 154.38(19) 6_765 .
O3 Ag2 Ag5 84.16(14) . .
C1 Ag2 Ag4 51.21(18) . .
O5 Ag2 Ag4 133.16(19) 6_765 .
O3 Ag2 Ag4 125.19(15) . .
Ag5 Ag2 Ag4 72.13(3) . .
C1 Ag2 Ag1 58.50(17) . .
O5 Ag2 Ag1 77.51(14) 6_765 .
O3 Ag2 Ag1 140.45(16) . .
Ag5 Ag2 Ag1 99.99(3) . .
Ag4 Ag2 Ag1 92.89(2) . .
C1 Ag2 Ag3 167.90(19) . .
O5 Ag2 Ag3 48.53(14) 6_765 .
O3 Ag2 Ag3 50.26(14) . .
Ag5 Ag2 Ag3 131.15(3) . .
Ag4 Ag2 Ag3 116.90(3) . .
Ag1 Ag2 Ag3 125.55(2) . .
O7 Ag3 O7 100.8(3) 6_765 .
O7 Ag3 O5 105.4(2) 6_765 6_765
O7 Ag3 O5 81.4(2) . 6_765
O7 Ag3 O5 81.4(2) 6_765 .
O7 Ag3 O5 105.4(2) . .
O5 Ag3 O5 169.5(4) 6_765 .
O7 Ag3 O3 176.9(2) 6_765 .
O7 Ag3 O3 82.1(2) . .
O5 Ag3 O3 76.06(19) 6_765 .
O5 Ag3 O3 96.76(19) . .
O7 Ag3 O3 82.1(2) 6_765 6_765
O7 Ag3 O3 176.9(2) . 6_765
O5 Ag3 O3 96.76(19) 6_765 6_765
O5 Ag3 O3 76.06(19) . 6_765
O3 Ag3 O3 95.1(3) . 6_765
O7 Ag3 Ag2 52.75(15) 6_765 6_765
O7 Ag3 Ag2 136.93(15) . 6_765
O5 Ag3 Ag2 133.86(13) 6_765 6_765
O5 Ag3 Ag2 44.70(12) . 6_765
O3 Ag3 Ag2 124.27(12) . 6_765
O3 Ag3 Ag2 45.91(12) 6_765 6_765
O7 Ag3 Ag2 136.93(15) 6_765 .
O7 Ag3 Ag2 52.75(15) . .
O5 Ag3 Ag2 44.70(12) 6_765 .
O5 Ag3 Ag2 133.86(13) . .
O3 Ag3 Ag2 45.91(11) . .
O3 Ag3 Ag2 124.27(13) 6_765 .
Ag2 Ag3 Ag2 168.72(5) 6_765 .
C1 Ag4 O4 139.3(2) . 6_665
C1 Ag4 O8 137.0(2) . .
O4 Ag4 O8 75.70(18) 6_665 .
C1 Ag4 O1W 97.5(3) . .
O4 Ag4 O1W 113.4(3) 6_665 .
O8 Ag4 O1W 82.0(3) . .
C1 Ag4 Ag2 46.34(16) . .
O4 Ag4 Ag2 157.36(17) 6_665 .
O8 Ag4 Ag2 91.54(13) . .
O1W Ag4 Ag2 82.5(2) . .
C1 Ag4 Ag5 40.81(17) . .
O4 Ag4 Ag5 115.66(18) 6_665 .
O8 Ag4 Ag5 110.58(17) . .
O1W Ag4 Ag5 131.0(2) . .
Ag2 Ag4 Ag5 51.11(2) . .
C1 Ag5 O8 149.3(2) . 6_655
C1 Ag5 O4 132.8(2) . .
O8 Ag5 O4 75.17(19) 6_655 .
C1 Ag5 O2 108.8(3) . 2_664
O8 Ag5 O2 91.1(3) 6_655 2_664
O4 Ag5 O2 70.9(3) . 2_664
C1 Ag5 Ag2 50.11(17) . .
O8 Ag5 Ag2 157.09(17) 6_655 .
O4 Ag5 Ag2 83.15(13) . .
O2 Ag5 Ag2 88.7(3) 2_664 .
C1 Ag5 Ag4 43.43(17) . .
O8 Ag5 Ag4 142.28(18) 6_655 .
O4 Ag5 Ag4 119.85(16) . .
O2 Ag5 Ag4 66.0(3) 2_664 .
Ag2 Ag5 Ag4 56.76(2) . .
C2 C1 Ag2 148.4(6) . .
C2 C1 Ag5 132.7(6) . .
Ag2 C1 Ag5 78.1(2) . .
C2 C1 Ag4 98.5(5) . .
Ag2 C1 Ag4 82.4(2) . .
Ag5 C1 Ag4 95.8(2) . .
C2 C1 Ag1 75.5(5) . .
Ag2 C1 Ag1 77.1(2) . .
Ag5 C1 Ag1 131.4(3) . .
Ag4 C1 Ag1 121.3(3) . .
C1 C2 C3 175.1(8) . .
C1 C2 Ag1 77.8(5) . .
C3 C2 Ag1 104.5(4) . .
C4 C3 C8 120.0 . .
C4 C3 C2 120.4(5) . .
C8 C3 C2 119.5(5) . .
C3 C4 C5 120.0 . .
C3 C4 H4 120.0 . .
C5 C4 H4 120.0 . .
C6 C5 C4 120.0 . .
C6 C5 H5 120.0 . .
C4 C5 H5 120.0 . .
C7 C6 C5 120.0 . .
C7 C6 N1 119.0(8) . .
C5 C6 N1 121.0(8) . .
C6 C7 C8 120.0 . .
C6 C7 H7 120.0 . .
C8 C7 H7 120.0 . .
C7 C8 C3 120.0 . .
C7 C8 H8 120.0 . .
C3 C8 H8 120.0 . .
O3 C9 O4 128.1(7) . .
O3 C9 C10 114.9(7) . .
O4 C9 C10 116.9(7) . .
F1 C10 F2 112.4(9) . .
F1 C10 C9 111.9(8) . .
F2 C10 C9 108.9(9) . .
F1 C10 C11 103.9(9) . .
F2 C10 C11 104.0(9) . .
C9 C10 C11 115.4(9) . .
F3 C11 F4 107.9(9) . .
F3 C11 C12 106.2(12) . .
F4 C11 C12 106.9(10) . .
F3 C11 C10 107.7(10) . .
F4 C11 C10 106.7(12) . .
C12 C11 C10 120.9(8) . .
F6 C12 F5 108.8(10) . .
F6 C12 C13 111.1(8) . .
F5 C12 C13 105.9(9) . .
F6 C12 C11 105.8(9) . .
F5 C12 C11 108.1(9) . .
C13 C12 C11 117.0(10) . .
O5 C13 O6 126.8(8) . .
O5 C13 C12 115.8(8) . .
O6 C13 C12 117.2(8) . .
O8 C14 O7 126.9(9) . .
O8 C14 C15 116.5(8) . .
O7 C14 C15 116.6(8) . .
F9 C15 F12 132(2) . .
F9 C15 F11 54(2) . .
F12 C15 F11 108(2) . .
F9 C15 F8 118(2) . .
F12 C15 F8 26(2) . .
F11 C15 F8 121.1(17) . .
F9 C15 F10 49(2) . .
F12 C15 F10 109.9(19) . .
F11 C15 F10 101.3(18) . .
F8 C15 F10 84.7(19) . .
F9 C15 F7 100(2) . .
F12 C15 F7 74(2) . .
F11 C15 F7 46.3(15) . .
F8 C15 F7 97.3(19) . .
F10 C15 F7 142.8(16) . .
F9 C15 C14 115.8(14) . .
F12 C15 C14 111.9(17) . .
F11 C15 C14 115.9(11) . .
F8 C15 C14 116.8(12) . .
F10 C15 C14 109.1(11) . .
F7 C15 C14 103.0(14) . .
O1 N1 O2 123.8(11) . .
O1 N1 C6 119.5(13) . .
O2 N1 C6 116.6(12) . .
Ag4 O1W H1W 117.8 . .
Ag4 O1W H2W 130.6 . .
H1W O1W H2W 108.8 . .
N1 O2 Ag5 112.4(9) . 3_565
C9 O3 Ag2 125.6(5) . .
C9 O3 Ag3 145.6(5) . .
Ag2 O3 Ag3 83.84(17) . .
C9 O4 Ag4 139.0(5) . 6_655
C9 O4 Ag5 118.2(5) . .
Ag4 O4 Ag5 99.9(2) 6_655 .
C13 O5 Ag2 126.6(5) . 6_765
C13 O5 Ag3 141.8(6) . .
Ag2 O5 Ag3 86.77(18) 6_765 .
C13 O6 Ag1 119.4(6) . 2_764
C14 O7 Ag3 139.4(5) . .
C14 O8 Ag5 136.2(6) . 6_665
C14 O8 Ag4 113.9(5) . .
Ag5 O8 Ag4 105.2(2) 6_665 .

loop_
_geom_bond_atom_site_label_1
_geom_bond_atom_site_label_2
_geom_bond_distance
_geom_bond_site_symmetry_2
Ag1 O6 2.375(7) 6_765
Ag1 O6 2.375(7) 3_675
Ag1 C2 2.593(8) .
Ag1 C2 2.593(8) 4_556
Ag1 C1 2.618(7) .
Ag1 C1 2.618(7) 4_556
Ag1 Ag2 2.9935(6) .
Ag1 Ag2 2.9936(6) 4_556
Ag2 C1 2.146(7) .
Ag2 O5 2.295(5) 6_765
Ag2 O3 2.353(5) .
Ag2 Ag5 2.7372(9) .
Ag2 Ag4 2.9411(10) .
Ag2 Ag3 3.2570(6) .
Ag3 O7 2.432(6) 6_765
Ag3 O7 2.432(6) .
Ag3 O5 2.444(5) 6_765
Ag3 O5 2.444(5) .
Ag3 O3 2.519(6) .
Ag3 O3 2.519(6) 6_765
Ag3 Ag2 3.2570(6) 6_765
Ag4 C1 2.312(7) .
Ag4 O4 2.358(6) 6_665
Ag4 O8 2.410(6) .
Ag4 O1W 2.567(8) .
Ag4 Ag5 3.3468(10) .
Ag5 C1 2.199(7) .
Ag5 O8 2.281(5) 6_655
Ag5 O4 2.507(6) .
Ag5 O2 2.574(9) 2_664
C1 C2 1.204(10) .
C2 C3 1.424(8) .
C3 C4 1.3900 .
C3 C8 1.3900 .
C4 C5 1.3900 .
C4 H4 0.9300 .
C5 C6 1.3900 .
C5 H5 0.9300 .
C6 C7 1.3900 .
C6 N1 1.461(10) .
C7 C8 1.3900 .
C7 H7 0.9300 .
C8 H8 0.9300 .
C9 O3 1.217(9) .
C9 O4 1.238(10) .
C9 C10 1.585(11) .
C10 F1 1.278(12) .
C10 F2 1.311(12) .
C10 C11 1.60(2) .
C11 F3 1.367(14) .
C11 F4 1.369(14) .
C11 C12 1.58(2) .
C12 F6 1.309(12) .
C12 F5 1.327(13) .
C12 C13 1.571(13) .
C13 O5 1.224(10) .
C13 O6 1.244(11) .
C14 O8 1.225(10) .
C14 O7 1.239(10) .
C14 C15 1.528(14) .
C15 F9 1.25(2) .
C15 F12 1.25(3) .
C15 F11 1.261(18) .
C15 F8 1.27(3) .
C15 F10 1.41(2) .
C15 F7 1.52(3) .
N1 O1 1.157(17) .
N1 O2 1.224(17) .
O1W H1W 0.9004 .
O1W H2W 0.8985 .
O2 Ag5 2.574(9) 3_565
O4 Ag4 2.358(6) 6_655
O5 Ag2 2.295(5) 6_765
O6 Ag1 2.375(7) 2_764
O8 Ag5 2.281(5) 6_665
